data_7200195
loop_
_publ_author_name
'Ramana, C. V.'
'Chatterjee, Soumitra'
'Durugkar, Kulbhushan A.'
'Gonnade, Rajesh G.'

_publ_section_title
;
 &#x201C;Click&#x201D; synthesis of isomeric compounds for assessing
 the efficiency of the bifurcated Br&#x22EF;NO2 synthon
;
_journal_issue 1
_journal_name_full CrystEngComm
_journal_page_first 143
_journal_paper_doi 10.1039/b809985e
_journal_volume 11
_journal_year 2009
_chemical_formula_moiety 'C14 H9 Br N4 O2'
_chemical_formula_sum 'C14 H9 Br N4 O2'
_chemical_formula_weight 345.16
_chemical_name_systematic
;
?
;
_space_group_IT_number 14
_symmetry_cell_setting monoclinic
_symmetry_space_group_name_Hall '-P 2yn'
_symmetry_space_group_name_H-M 'P 1 21/n 1'
_atom_sites_solution_hydrogens geom
_atom_sites_solution_primary direct
_atom_sites_solution_secondary difmap
_audit_creation_method SHELXL-97
_cell_angle_alpha 90.00
_cell_angle_beta 97.444(2)
_cell_angle_gamma 90.00
_cell_formula_units_Z 4
_cell_length_a 9.2835(11)
_cell_length_b 7.2943(9)
_cell_length_c 20.794(2)
_cell_measurement_reflns_used 2171
_cell_measurement_temperature 297(2)
_cell_measurement_theta_max 22.20
_cell_measurement_theta_min 2.29
_cell_volume 1396.2(3)
_computing_cell_refinement 'BRUKER SAINT'
_computing_data_collection 'BRUKER SMART'
_computing_data_reduction 'BRUKER SAINT'
_computing_molecular_graphics SHELXTL
_computing_publication_material SHELXTL
_computing_structure_refinement 'SHELXL-97 (Sheldrick, 1997)'
_computing_structure_solution 'SHELXS-97 (Sheldrick, 1990)'
_diffrn_ambient_temperature 297(2)
_diffrn_measured_fraction_theta_full 0.999
_diffrn_measured_fraction_theta_max 0.999
_diffrn_measurement_device 'Bruker Smart APEX'
_diffrn_measurement_device_type 'CCD Area Detector'
_diffrn_measurement_method 'Phi and Omega Scan'
_diffrn_radiation_monochromator graphite
_diffrn_radiation_source 'fine-focus sealed tube'
_diffrn_radiation_type MoK\a
_diffrn_radiation_wavelength 0.71073
_diffrn_reflns_av_R_equivalents 0.0238
_diffrn_reflns_av_sigmaI/netI 0.0248
_diffrn_reflns_limit_h_max 10
_diffrn_reflns_limit_h_min -11
_diffrn_reflns_limit_k_max 8
_diffrn_reflns_limit_k_min -8
_diffrn_reflns_limit_l_max 24
_diffrn_reflns_limit_l_min -24
_diffrn_reflns_number 8147
_diffrn_reflns_theta_full 25.00
_diffrn_reflns_theta_max 25.00
_diffrn_reflns_theta_min 2.30
_exptl_absorpt_coefficient_mu 2.954
_exptl_absorpt_correction_T_max 0.7001
_exptl_absorpt_correction_T_min 0.3142
_exptl_absorpt_correction_type multi-scan
_exptl_absorpt_process_details 'BRUKER SADABS'
_exptl_crystal_colour ORANGE
_exptl_crystal_density_diffrn 1.642
_exptl_crystal_density_method 'not measured'
_exptl_crystal_description PLATE
_exptl_crystal_F_000 688
_exptl_crystal_size_max 0.51
_exptl_crystal_size_mid 0.23
_exptl_crystal_size_min 0.13
_refine_diff_density_max 0.568
_refine_diff_density_min -0.389
_refine_diff_density_rms 0.051
_refine_ls_extinction_method none
_refine_ls_goodness_of_fit_ref 1.030
_refine_ls_hydrogen_treatment RIDING
_refine_ls_matrix_type full
_refine_ls_number_parameters 190
_refine_ls_number_reflns 2448
_refine_ls_number_restraints 0
_refine_ls_restrained_S_all 1.030
_refine_ls_R_factor_all 0.0518
_refine_ls_R_factor_gt 0.0369
_refine_ls_shift/su_max 0.000
_refine_ls_shift/su_mean 0.000
_refine_ls_structure_factor_coef Fsqd
_refine_ls_weighting_details 'calc w=1/[\s^2^(Fo^2^)+(0.0449P)^2^+0.6717P] where P=(Fo^2^+2Fc^2^)/3'
_refine_ls_weighting_scheme calc
_refine_ls_wR_factor_gt 0.0876
_refine_ls_wR_factor_ref 0.0942
_reflns_number_gt 1881
_reflns_number_total 2448
_reflns_threshold_expression >2sigma(I)
_cod_data_source_file b809985e.txt
_cod_data_source_block 10
_cod_depositor_comments
;
The following automatic conversions were performed:
'_symmetry_cell_setting' value 'MONOCLINIC' changed to 'monoclinic'
according to '/home/saulius/struct/CIF-dictionaries/cif_core.dic'
dictionary named 'cif_core.dic' version 2.4.1 from
2010-06-29.

'_exptl_absorpt_correction_type' value 'MULTI-SCAN' changed
to 'multi-scan' according to
'/home/saulius/struct/CIF-dictionaries/cif_core.dic' dictionary named
'cif_core.dic' version 2.4.1 from 2010-06-29.

Automatic conversion script
Id: cif_fix_enum 1527 2010-12-29 10:47:43Z saulius 
;
_cod_original_sg_symbol_H-M 'P 21/n'
_cod_database_code 7200195

loop_
_symmetry_equiv_pos_as_xyz
'x, y, z'
'-x+1/2, y+1/2, -z+1/2'
'-x, -y, -z'
'x-1/2, -y-1/2, z-1/2'

loop_
_atom_site_label
_atom_site_type_symbol
_atom_site_fract_x
_atom_site_fract_y
_atom_site_fract_z
_atom_site_U_iso_or_equiv
_atom_site_adp_type
_atom_site_occupancy
_atom_site_symmetry_multiplicity
_atom_site_calc_flag
_atom_site_refinement_flags
_atom_site_disorder_assembly
_atom_site_disorder_group
Br1 Br -0.35384(4) 0.67164(6) 0.017641(17) 0.08172(19) Uani 1 1 d . . .
O1 O 0.3640(3) 0.8414(4) 0.31455(17) 0.1016(10) Uani 1 1 d . . .
O2 O 0.4556(3) 0.8569(3) 0.41448(19) 0.0994(10) Uani 1 1 d . . .
N1 N 0.0863(2) 0.6940(3) 0.31547(11) 0.0459(5) Uani 1 1 d . . .
N2 N 0.0615(3) 0.8586(3) 0.34212(12) 0.0540(6) Uani 1 1 d . . .
N3 N -0.0251(3) 0.9486(3) 0.29872(12) 0.0544(6) Uani 1 1 d . . .
N4 N 0.3809(3) 0.7831(4) 0.36969(19) 0.0671(8) Uani 1 1 d . . .
C1 C 0.0155(3) 0.6812(4) 0.25556(14) 0.0493(7) Uani 1 1 d . . .
H1 H 0.0148 0.5822 0.2273 0.059 Uiso 1 1 calc R . .
C2 C -0.0559(3) 0.8441(4) 0.24450(13) 0.0454(6) Uani 1 1 d . . .
C3 C -0.1491(3) 0.9078(4) 0.18638(14) 0.0453(6) Uani 1 1 d . . .
C4 C -0.1827(3) 1.0923(4) 0.17716(16) 0.0536(7) Uani 1 1 d . . .
H4 H -0.1512 1.1769 0.2094 0.064 Uiso 1 1 calc R . .
C5 C -0.2632(3) 1.1503(4) 0.11997(17) 0.0615(8) Uani 1 1 d . . .
H5 H -0.2838 1.2744 0.1139 0.074 Uiso 1 1 calc R . .
C6 C -0.3129(3) 1.0275(5) 0.07226(16) 0.0610(8) Uani 1 1 d . . .
H6 H -0.3664 1.0674 0.0339 0.073 Uiso 1 1 calc R . .
C7 C -0.2821(3) 0.8436(4) 0.08212(14) 0.0543(7) Uani 1 1 d . . .
C8 C -0.2015(3) 0.7824(4) 0.13845(14) 0.0500(7) Uani 1 1 d . . .
H8 H -0.1823 0.6580 0.1444 0.060 Uiso 1 1 calc R . .
C9 C 0.1769(3) 0.5613(4) 0.35132(13) 0.0432(6) Uani 1 1 d . . .
C10 C 0.1269(3) 0.3857(4) 0.35846(15) 0.0532(7) Uani 1 1 d . . .
H10 H 0.0352 0.3524 0.3384 0.064 Uiso 1 1 calc R . .
C11 C 0.2115(4) 0.2590(4) 0.39510(16) 0.0600(8) Uani 1 1 d . . .
H11 H 0.1773 0.1403 0.3991 0.072 Uiso 1 1 calc R . .
C12 C 0.3467(4) 0.3071(4) 0.42597(15) 0.0572(8) Uani 1 1 d . . .
H12 H 0.4028 0.2218 0.4514 0.069 Uiso 1 1 calc R . .
C13 C 0.3981(3) 0.4816(4) 0.41901(14) 0.0539(7) Uani 1 1 d . . .
H13 H 0.4889 0.5153 0.4399 0.065 Uiso 1 1 calc R . .
C14 C 0.3151(3) 0.6055(4) 0.38121(14) 0.0459(7) Uani 1 1 d . . .

loop_
_atom_site_aniso_label
_atom_site_aniso_U_11
_atom_site_aniso_U_22
_atom_site_aniso_U_33
_atom_site_aniso_U_23
_atom_site_aniso_U_13
_atom_site_aniso_U_12
Br1 0.0835(3) 0.0949(3) 0.0606(3) -0.01076(19) -0.01375(18) -0.0102(2)
O1 0.0892(19) 0.087(2) 0.131(3) 0.0560(19) 0.0243(18) -0.0121(15)
O2 0.0694(16) 0.0563(15) 0.166(3) -0.0103(17) -0.0101(18) -0.0141(13)
N1 0.0507(13) 0.0410(13) 0.0449(13) -0.0024(10) 0.0021(11) 0.0048(10)
N2 0.0674(16) 0.0403(14) 0.0510(14) -0.0065(11) -0.0047(12) 0.0053(12)
N3 0.0660(16) 0.0416(13) 0.0528(14) -0.0048(12) -0.0024(12) 0.0058(12)
N4 0.0447(15) 0.0482(16) 0.109(3) 0.0113(17) 0.0106(16) -0.0014(13)
C1 0.0531(17) 0.0469(16) 0.0465(16) -0.0089(13) 0.0015(13) 0.0054(13)
C2 0.0496(15) 0.0416(16) 0.0449(15) -0.0023(13) 0.0054(12) 0.0021(12)
C3 0.0419(15) 0.0474(16) 0.0468(15) 0.0019(13) 0.0066(12) 0.0004(12)
C4 0.0497(16) 0.0488(17) 0.0622(19) -0.0001(15) 0.0067(14) 0.0068(14)
C5 0.0530(18) 0.0528(19) 0.079(2) 0.0144(17) 0.0103(17) 0.0092(15)
C6 0.0468(17) 0.074(2) 0.0601(19) 0.0187(18) -0.0006(15) 0.0021(16)
C7 0.0439(16) 0.065(2) 0.0523(17) 0.0034(15) 0.0008(13) -0.0048(14)
C8 0.0517(17) 0.0476(17) 0.0496(17) 0.0029(13) 0.0023(13) 0.0014(13)
C9 0.0463(15) 0.0409(15) 0.0425(14) -0.0002(12) 0.0067(12) 0.0012(12)
C10 0.0557(18) 0.0456(17) 0.0570(18) -0.0069(14) 0.0023(14) -0.0070(14)
C11 0.080(2) 0.0357(15) 0.065(2) 0.0023(15) 0.0124(18) -0.0027(15)
C12 0.068(2) 0.0449(17) 0.0572(19) 0.0084(14) 0.0041(16) 0.0109(15)
C13 0.0492(16) 0.0528(18) 0.0580(18) 0.0003(15) 0.0010(14) 0.0041(14)
C14 0.0473(16) 0.0382(14) 0.0535(17) 0.0033(13) 0.0118(13) -0.0005(12)

loop_
_atom_type_symbol
_atom_type_description
_atom_type_scat_dispersion_real
_atom_type_scat_dispersion_imag
_atom_type_scat_source
C C 0.0033 0.0016 'International Tables Vol C Tables 4.2.6.8 and 6.1.1.4'
H H 0.0000 0.0000 'International Tables Vol C Tables 4.2.6.8 and 6.1.1.4'
N N 0.0061 0.0033 'International Tables Vol C Tables 4.2.6.8 and 6.1.1.4'
O O 0.0106 0.0060 'International Tables Vol C Tables 4.2.6.8 and 6.1.1.4'
Br Br -0.2901 2.4595 'International Tables Vol C Tables 4.2.6.8 and 6.1.1.4'

loop_
_geom_angle_atom_site_label_1
_geom_angle_atom_site_label_2
_geom_angle_atom_site_label_3
_geom_angle
_geom_angle_site_symmetry_1
_geom_angle_site_symmetry_3
_geom_angle_publ_flag
C1 N1 N2 110.8(2) . . ?
C1 N1 C9 128.7(2) . . ?
N2 N1 C9 120.5(2) . . ?
N3 N2 N1 106.6(2) . . ?
N2 N3 C2 109.6(2) . . ?
O2 N4 O1 124.2(3) . . ?
O2 N4 C14 118.4(3) . . ?
O1 N4 C14 117.3(3) . . ?
N1 C1 C2 105.4(2) . . ?
N3 C2 C1 107.6(2) . . ?
N3 C2 C3 122.9(2) . . ?
C1 C2 C3 129.4(3) . . ?
C4 C3 C8 119.0(3) . . ?
C4 C3 C2 121.2(3) . . ?
C8 C3 C2 119.7(3) . . ?
C5 C4 C3 120.1(3) . . ?
C6 C5 C4 121.0(3) . . ?
C5 C6 C7 118.9(3) . . ?
C8 C7 C6 121.3(3) . . ?
C8 C7 Br1 119.3(2) . . ?
C6 C7 Br1 119.4(2) . . ?
C7 C8 C3 119.7(3) . . ?
C10 C9 C14 118.2(3) . . ?
C10 C9 N1 120.2(3) . . ?
C14 C9 N1 121.6(2) . . ?
C11 C10 C9 120.5(3) . . ?
C10 C11 C12 120.5(3) . . ?
C13 C12 C11 119.6(3) . . ?
C14 C13 C12 119.7(3) . . ?
C13 C14 C9 121.5(3) . . ?
C13 C14 N4 117.6(3) . . ?
C9 C14 N4 120.8(3) . . ?

loop_
_geom_bond_atom_site_label_1
_geom_bond_atom_site_label_2
_geom_bond_distance
_geom_bond_site_symmetry_2
_geom_bond_publ_flag
Br1 C7 1.893(3) . ?
O1 N4 1.214(4) . ?
O2 N4 1.213(4) . ?
N1 C1 1.335(4) . ?
N1 N2 1.354(3) . ?
N1 C9 1.427(3) . ?
N2 N3 1.306(3) . ?
N3 C2 1.360(3) . ?
N4 C14 1.465(4) . ?
C1 C2 1.366(4) . ?
C2 C3 1.467(4) . ?
C3 C4 1.389(4) . ?
C3 C8 1.393(4) . ?
C4 C5 1.386(4) . ?
C5 C6 1.372(5) . ?
C6 C7 1.381(4) . ?
C7 C8 1.380(4) . ?
C9 C10 1.378(4) . ?
C9 C14 1.389(4) . ?
C10 C11 1.377(4) . ?
C11 C12 1.379(5) . ?
C12 C13 1.374(4) . ?
C13 C14 1.368(4) . ?

loop_
_geom_hbond_atom_site_label_D
_geom_hbond_atom_site_label_H
_geom_hbond_atom_site_label_A
_geom_hbond_distance_DH
_geom_hbond_distance_HA
_geom_hbond_distance_DA
_geom_hbond_angle_DHA
_geom_hbond_site_symmetry_A
C1 H1 O1 0.93 2.32 3.153(4) 149.6 2_545
C11 H11 N2 0.93 2.54 3.360(4) 147.3 1_545

loop_
_geom_torsion_atom_site_label_1
_geom_torsion_atom_site_label_2
_geom_torsion_atom_site_label_3
_geom_torsion_atom_site_label_4
_geom_torsion
_geom_torsion_site_symmetry_1
_geom_torsion_site_symmetry_2
_geom_torsion_site_symmetry_3
_geom_torsion_site_symmetry_4
_geom_torsion_publ_flag
C1 N1 N2 N3 0.0(3) . . . . ?
C9 N1 N2 N3 -179.4(2) . . . . ?
N1 N2 N3 C2 -0.2(3) . . . . ?
N2 N1 C1 C2 0.1(3) . . . . ?
C9 N1 C1 C2 179.5(2) . . . . ?
N2 N3 C2 C1 0.2(3) . . . . ?
N2 N3 C2 C3 -179.1(3) . . . . ?
N1 C1 C2 N3 -0.2(3) . . . . ?
N1 C1 C2 C3 179.0(3) . . . . ?
N3 C2 C3 C4 15.9(4) . . . . ?
C1 C2 C3 C4 -163.3(3) . . . . ?
N3 C2 C3 C8 -166.1(3) . . . . ?
C1 C2 C3 C8 14.7(4) . . . . ?
C8 C3 C4 C5 -2.2(4) . . . . ?
C2 C3 C4 C5 175.8(3) . . . . ?
C3 C4 C5 C6 1.1(5) . . . . ?
C4 C5 C6 C7 0.3(5) . . . . ?
C5 C6 C7 C8 -0.7(5) . . . . ?
C5 C6 C7 Br1 178.5(2) . . . . ?
C6 C7 C8 C3 -0.4(4) . . . . ?
Br1 C7 C8 C3 -179.6(2) . . . . ?
C4 C3 C8 C7 1.8(4) . . . . ?
C2 C3 C8 C7 -176.2(3) . . . . ?
C1 N1 C9 C10 -52.4(4) . . . . ?
N2 N1 C9 C10 126.9(3) . . . . ?
C1 N1 C9 C14 129.3(3) . . . . ?
N2 N1 C9 C14 -51.3(4) . . . . ?
C14 C9 C10 C11 0.9(4) . . . . ?
N1 C9 C10 C11 -177.4(3) . . . . ?
C9 C10 C11 C12 1.0(5) . . . . ?
C10 C11 C12 C13 -1.3(5) . . . . ?
C11 C12 C13 C14 -0.4(5) . . . . ?
C12 C13 C14 C9 2.4(4) . . . . ?
C12 C13 C14 N4 -173.6(3) . . . . ?
C10 C9 C14 C13 -2.6(4) . . . . ?
N1 C9 C14 C13 175.7(2) . . . . ?
C10 C9 C14 N4 173.2(3) . . . . ?
N1 C9 C14 N4 -8.5(4) . . . . ?
O2 N4 C14 C13 -40.6(4) . . . . ?
O1 N4 C14 C13 134.9(3) . . . . ?
O2 N4 C14 C9 143.4(3) . . . . ?
O1 N4 C14 C9 -41.1(4) . . . . ?
